data_7245747
loop_
_publ_author_name
'Hrdina, Radim'
'Holovko-Kamoshenkova, Oksana M.'
'C\'isa\<rov\'a, Ivana'
'Kouck\'y, Filip'
'Machalick\'y, Old\<rich'

_publ_section_title
;
 Annulated carbamates are precursors for the ring contraction of the
 adamantane framework
;
_journal_issue 48
_journal_name_full 'RSC Advances'
_journal_page_first 31056
_journal_page_last 31060
_journal_paper_doi 10.1039/D2RA06402B
_journal_volume 12
_journal_year 2022
_chemical_compound_source 'synthesized by the authors'
_chemical_formula_moiety 'C15 H25 N O2'
_chemical_formula_sum 'C15 H25 N O2'
_chemical_formula_weight 251.36
_space_group_crystal_system monoclinic
_space_group_IT_number 14
_space_group_name_Hall '-P 2ybc'
_space_group_name_H-M_alt 'P 1 21/c 1'
_atom_sites_solution_hydrogens mixed
_atom_sites_solution_primary direct
_atom_sites_solution_secondary difmap
_audit_creation_method SHELXL-2018/3
_audit_update_record
;
2022-08-04 deposited with the CCDC.	2022-10-24 downloaded from the CCDC.
;
_cell_angle_alpha 90
_cell_angle_beta 105.123(3)
_cell_angle_gamma 90
_cell_formula_units_Z 4
_cell_length_a 12.2381(5)
_cell_length_b 11.7529(6)
_cell_length_c 10.0683(4)
_cell_measurement_reflns_used 4325
_cell_measurement_temperature 120(2)
_cell_measurement_theta_max 66.5409
_cell_measurement_theta_min 3.7414
_cell_volume 1398.00(11)
_computing_cell_refinement 'SAINT V8.40B (Bruker AXS LLC, 2019)'
_computing_data_collection 'Bruker Instrument Service vV6.2.16'
_computing_data_reduction 'SAINT V8.40B (Bruker AXS LLC, 2019)'
_computing_structure_refinement 'SHELXL-2018/3 (Sheldrick, 2018)'
_computing_structure_solution 'XT, VERSION 2018/2'
_diffrn_ambient_temperature 120(2)
_diffrn_measured_fraction_theta_full 0.994
_diffrn_measured_fraction_theta_max 0.996
_diffrn_measurement_device_type 'Bruker D8 VENTURE Kappa Duo PHOTONIII CMOS'
_diffrn_measurement_method '\f and \w scans'
_diffrn_radiation_monochromator 'Helios Cu  multilayer optic'
_diffrn_radiation_type CuK\a
_diffrn_radiation_wavelength 1.54178
_diffrn_reflns_av_unetI/netI 0.0342
_diffrn_reflns_Laue_measured_fraction_full 0.994
_diffrn_reflns_Laue_measured_fraction_max 0.996
_diffrn_reflns_limit_h_max 14
_diffrn_reflns_limit_h_min 0
_diffrn_reflns_limit_k_max 0
_diffrn_reflns_limit_k_min -13
_diffrn_reflns_limit_l_max 11
_diffrn_reflns_limit_l_min -11
_diffrn_reflns_number 31666
_diffrn_reflns_point_group_measured_fraction_full 0.994
_diffrn_reflns_point_group_measured_fraction_max 0.996
_diffrn_reflns_theta_full 66.678
_diffrn_reflns_theta_max 66.678
_diffrn_reflns_theta_min 3.741
_diffrn_source 'I\mS  micro-focus sealed tube'
_exptl_absorpt_coefficient_mu 0.614
_exptl_absorpt_correction_T_max 0.97
_exptl_absorpt_correction_T_min 0.86
_exptl_absorpt_correction_type multi-scan
_exptl_absorpt_process_details
;
Sevvana, M., Ruf, M., Us\'on, I., Sheldrick, G. M., and Herbst-Irmer, R. (2019)
"Non-merohedral twinning: from minerals to proteins"
Acta. Cryst. D75, 1040-1050.
doi:10.1107/S2059798319010179
;
_exptl_crystal_colour colourless
_exptl_crystal_density_diffrn 1.194
_exptl_crystal_description needle
_exptl_crystal_F_000 552
_exptl_crystal_size_max 0.280
_exptl_crystal_size_mid 0.045
_exptl_crystal_size_min 0.043
_refine_diff_density_max 0.286
_refine_diff_density_min -0.213
_refine_diff_density_rms 0.039
_refine_ls_extinction_method none
_refine_ls_goodness_of_fit_ref 1.057
_refine_ls_hydrogen_treatment constr
_refine_ls_matrix_type full
_refine_ls_number_parameters 267
_refine_ls_number_reflns 4600
_refine_ls_number_restraints 99
_refine_ls_restrained_S_all 1.050
_refine_ls_R_factor_all 0.0629
_refine_ls_R_factor_gt 0.0463
_refine_ls_shift/su_max 0.000
_refine_ls_shift/su_mean 0.000
_refine_ls_structure_factor_coef Fsqd
_refine_ls_weighting_details 'w=1/[\s^2^(Fo^2^)+(0.0387P)^2^+0.4921P] where P=(Fo^2^+2Fc^2^)/3'
_refine_ls_weighting_scheme calc
_refine_ls_wR_factor_gt 0.0994
_refine_ls_wR_factor_ref 0.1090
_reflns_Friedel_coverage 0.000
_reflns_number_gt 3745
_reflns_number_total 4600
_reflns_threshold_expression 'I > 2\s(I)'
_cod_data_source_file d2ra06402b2.cif
_cod_data_source_block cu_rh_82_org_hrdina_5
_cod_original_sg_symbol_H-M 'P 21/c'
_cod_database_code 7245747
_shelx_shelxl_version_number 2018/3
_shelx_space_group_comment
;
The symmetry employed for this shelxl refinement is uniquely defined
by the following loop, which should always be used as a source of
symmetry information in preference to the above space-group names.
They are only intended as comments.
;
_shelx_estimated_absorpt_t_min 0.847
_shelx_estimated_absorpt_t_max 0.974

loop_
_space_group_symop_operation_xyz
'x, y, z'
'-x, y+1/2, -z+1/2'
'-x, -y, -z'
'x, -y-1/2, z-1/2'

loop_
_atom_site_label
_atom_site_type_symbol
_atom_site_fract_x
_atom_site_fract_y
_atom_site_fract_z
_atom_site_U_iso_or_equiv
_atom_site_adp_type
_atom_site_occupancy
_atom_site_site_symmetry_order
_atom_site_calc_flag
_atom_site_refinement_flags_posn
_atom_site_refinement_flags_adp
_atom_site_refinement_flags_occupancy
_atom_site_disorder_assembly
_atom_site_disorder_group
O1A O 0.54650(11) 0.26239(13) 0.34514(13) 0.0314(4) Uani 1 1 d . . . . .
O2A O 0.44543(11) 0.17731(12) 0.47918(13) 0.0258(3) Uani 1 1 d . . . . .
C12A C 0.52998(16) 0.24267(19) 0.4570(2) 0.0258(4) Uani 1 1 d . . . . .
C13A C 0.35926(16) 0.12799(17) 0.36346(19) 0.0232(4) Uani 1 1 d . . . . .
C14A C 0.41176(19) 0.04236(19) 0.2866(2) 0.0345(5) Uani 1 1 d . . . . .
H14A H 0.351859 -0.002023 0.224611 0.052 Uiso 1 1 calc R U . . .
H14B H 0.461399 -0.008801 0.352516 0.052 Uiso 1 1 calc R U . . .
H14C H 0.456062 0.082355 0.232914 0.052 Uiso 1 1 calc R U . . .
C15A C 0.29780(18) 0.22173(19) 0.2705(3) 0.0385(6) Uani 1 1 d . . . . .
H15A H 0.350581 0.260286 0.227123 0.058 Uiso 1 1 calc R U . . .
H15B H 0.267563 0.276692 0.324925 0.058 Uiso 1 1 calc R U . . .
H15C H 0.235437 0.188943 0.199190 0.058 Uiso 1 1 calc R U . . .
C16A C 0.28106(19) 0.0693(2) 0.4363(2) 0.0368(6) Uani 1 1 d . . . . .
H16A H 0.252218 0.125144 0.491053 0.055 Uiso 1 1 calc R U . . .
H16B H 0.322864 0.009828 0.496945 0.055 Uiso 1 1 calc R U . . .
H16C H 0.217527 0.035046 0.368042 0.055 Uiso 1 1 calc R U . . .
N1A N 0.59083(17) 0.2880(2) 0.57712(19) 0.0233(5) Uani 0.885(4) 1 d D . P A 1
H1N H 0.572514 0.262304 0.660407 0.035 Uiso 0.885(4) 1 d R U P A 1
C1A C 0.68303(19) 0.36792(19) 0.5792(2) 0.0214(6) Uani 0.885(4) 1 d D . P A 1
H1A H 0.656535 0.421740 0.500440 0.026 Uiso 0.885(4) 1 calc R U P A 1
C2A C 0.78937(19) 0.30898(19) 0.5616(2) 0.0222(6) Uani 0.885(4) 1 d D . P A 1
H2A H 0.769326 0.258846 0.478500 0.027 Uiso 0.885(4) 1 calc R U P A 1
C3A C 0.8792(2) 0.3990(3) 0.5450(2) 0.0223(6) Uani 0.885(4) 1 d D . P A 1
H3A H 0.880894 0.407523 0.446701 0.027 Uiso 0.885(4) 1 calc R U P A 1
C4A C 0.8587(2) 0.5137(3) 0.6083(3) 0.0237(6) Uani 0.885(4) 1 d D . P A 1
H4AA H 0.927510 0.561582 0.624676 0.028 Uiso 0.885(4) 1 calc R U P A 1
H4AB H 0.795658 0.554815 0.544794 0.028 Uiso 0.885(4) 1 calc R U P A 1
C5A C 0.8295(4) 0.4895(4) 0.7443(4) 0.0246(10) Uani 0.885(4) 1 d D . P A 1
H5A H 0.828685 0.563586 0.792961 0.029 Uiso 0.885(4) 1 calc R U P A 1
C6A C 0.7095(3) 0.4381(3) 0.7127(3) 0.0246(8) Uani 0.885(4) 1 d D . P A 1
H6AA H 0.703350 0.388713 0.790133 0.029 Uiso 0.885(4) 1 calc R U P A 1
H6AB H 0.653290 0.500067 0.703784 0.029 Uiso 0.885(4) 1 calc R U P A 1
C7A C 0.8499(3) 0.2377(3) 0.6891(3) 0.0252(7) Uani 0.885(4) 1 d D . P A 1
H7AA H 0.799890 0.225627 0.750877 0.030 Uiso 0.885(4) 1 calc R U P A 1
H7AB H 0.873563 0.162804 0.661242 0.030 Uiso 0.885(4) 1 calc R U P A 1
C8A C 0.9535(4) 0.3102(3) 0.7600(4) 0.0270(9) Uani 0.885(4) 1 d D . P A 1
H8A H 1.013491 0.263189 0.822568 0.032 Uiso 0.885(4) 1 calc R U P A 1
C9A C 0.9904(3) 0.3503(2) 0.6337(3) 0.0271(6) Uani 0.885(4) 1 d D . P A 1
H9AA H 1.017799 0.286195 0.587291 0.033 Uiso 0.885(4) 1 calc R U P A 1
H9AB H 1.050021 0.409326 0.658060 0.033 Uiso 0.885(4) 1 calc R U P A 1
C10A C 0.9211(6) 0.4134(5) 0.8357(5) 0.0257(18) Uani 0.885(4) 1 d D . P A 1
H10A H 0.989646 0.459784 0.873552 0.031 Uiso 0.885(4) 1 calc R U P A 1
H10B H 0.893608 0.385797 0.914140 0.031 Uiso 0.885(4) 1 calc R U P A 1
N1B N 0.6204(11) 0.2312(15) 0.5767(15) 0.017(4) Uani 0.115(4) 1 d D U P A 2
H1B H 0.609133 0.197624 0.650103 0.020 Uiso 0.115(4) 1 calc R U P A 2
C1B C 0.7326(12) 0.2749(12) 0.5787(15) 0.018(4) Uani 0.115(4) 1 d D U P A 2
H1C H 0.754592 0.240864 0.498367 0.021 Uiso 0.115(4) 1 calc R U P A 2
C2B C 0.7380(13) 0.4018(12) 0.5656(16) 0.022(4) Uani 0.115(4) 1 d D U P A 2
H2B H 0.675904 0.428424 0.486004 0.026 Uiso 0.115(4) 1 calc R U P A 2
C3B C 0.8548(13) 0.4454(17) 0.5498(18) 0.009(4) Uani 0.115(4) 1 d D U P A 2
H3B H 0.849547 0.465903 0.451979 0.011 Uiso 0.115(4) 1 calc R U P A 2
C4B C 0.9427(17) 0.3531(16) 0.599(2) 0.015(5) Uani 0.115(4) 1 d D U P A 2
H4BA H 1.019565 0.385897 0.615119 0.018 Uiso 0.115(4) 1 calc R U P A 2
H4BB H 0.934003 0.293202 0.528155 0.018 Uiso 0.115(4) 1 calc R U P A 2
C5B C 0.9281(19) 0.300(2) 0.736(2) 0.011(7) Uani 0.115(4) 1 d D U P A 2
H5B H 0.993993 0.249154 0.777390 0.013 Uiso 0.115(4) 1 calc R U P A 2
C6B C 0.8185(15) 0.2317(18) 0.711(2) 0.011(5) Uani 0.115(4) 1 d D U P A 2
H6BA H 0.785778 0.240043 0.790679 0.014 Uiso 0.115(4) 1 calc R U P A 2
H6BB H 0.834412 0.149987 0.700930 0.014 Uiso 0.115(4) 1 calc R U P A 2
C7B C 0.728(2) 0.462(2) 0.701(3) 0.027(9) Uani 0.115(4) 1 d D U P A 2
H7BA H 0.675818 0.527858 0.679836 0.032 Uiso 0.115(4) 1 calc R U P A 2
H7BB H 0.701206 0.408741 0.761283 0.032 Uiso 0.115(4) 1 calc R U P A 2
C8B C 0.849(2) 0.502(2) 0.769(2) 0.013(7) Uani 0.115(4) 1 d D U P A 2
H8B H 0.849759 0.563545 0.838100 0.016 Uiso 0.115(4) 1 calc R U P A 2
C9B C 0.884(2) 0.5472(19) 0.641(2) 0.035(7) Uani 0.115(4) 1 d D U P A 2
H9B1 H 0.839034 0.614696 0.599956 0.042 Uiso 0.115(4) 1 calc R U P A 2
H9B2 H 0.965502 0.565347 0.662077 0.042 Uiso 0.115(4) 1 calc R U P A 2
C10B C 0.928(4) 0.402(3) 0.832(3) 0.022(14) Uani 0.115(4) 1 d D U P A 2
H10C H 0.906534 0.375062 0.914824 0.026 Uiso 0.115(4) 1 calc R U P A 2
H10D H 1.006199 0.432327 0.862919 0.026 Uiso 0.115(4) 1 calc R U P A 2

loop_
_atom_site_aniso_label
_atom_site_aniso_U_11
_atom_site_aniso_U_22
_atom_site_aniso_U_33
_atom_site_aniso_U_23
_atom_site_aniso_U_13
_atom_site_aniso_U_12
O1A 0.0321(8) 0.0490(9) 0.0148(7) -0.0020(6) 0.0090(6) -0.0124(7)
O2A 0.0265(7) 0.0352(8) 0.0164(7) -0.0040(6) 0.0068(5) -0.0117(6)
C12A 0.0238(9) 0.0358(11) 0.0194(10) -0.0017(9) 0.0083(8) -0.0051(9)
C13A 0.0219(10) 0.0262(10) 0.0195(10) -0.0021(8) 0.0015(8) -0.0037(8)
C14A 0.0391(12) 0.0322(12) 0.0310(12) -0.0081(10) 0.0070(10) -0.0023(10)
C15A 0.0273(11) 0.0365(13) 0.0469(14) 0.0104(11) 0.0010(10) 0.0011(9)
C16A 0.0337(12) 0.0456(14) 0.0301(12) -0.0019(10) 0.0064(9) -0.0163(10)
N1A 0.0243(10) 0.0318(13) 0.0152(9) -0.0027(9) 0.0077(8) -0.0089(10)
C1A 0.0233(12) 0.0256(12) 0.0155(11) -0.0005(9) 0.0054(9) -0.0052(10)
C2A 0.0255(12) 0.0257(13) 0.0167(11) -0.0058(9) 0.0080(9) -0.0050(10)
C3A 0.0254(14) 0.0249(15) 0.0190(12) -0.0024(12) 0.0102(11) -0.0043(13)
C4A 0.0262(14) 0.0234(15) 0.0220(13) 0.0017(13) 0.0072(11) -0.0051(12)
C5A 0.028(2) 0.0246(17) 0.0208(16) -0.0057(14) 0.0061(14) -0.0038(14)
C6A 0.0267(16) 0.0268(17) 0.0218(15) -0.0046(12) 0.0093(12) -0.0021(13)
C7A 0.0298(16) 0.0219(14) 0.0255(15) -0.0003(10) 0.0099(13) -0.0016(13)
C8A 0.0265(18) 0.0256(17) 0.0250(16) -0.0013(13) -0.0002(14) -0.0020(14)
C9A 0.0235(15) 0.0300(14) 0.0280(14) -0.0053(11) 0.0072(13) -0.0009(12)
C10A 0.027(2) 0.031(2) 0.018(2) -0.0036(12) 0.0052(12) -0.0080(14)
N1B 0.018(4) 0.018(4) 0.017(4) 0.001(3) 0.007(3) -0.001(3)
C1B 0.018(5) 0.020(5) 0.018(5) 0.000(3) 0.008(3) 0.000(3)
C2B 0.021(5) 0.023(5) 0.021(5) 0.002(3) 0.005(3) -0.001(3)
C3B 0.008(5) 0.009(5) 0.010(5) 0.000(3) 0.002(3) -0.001(3)
C4B 0.014(5) 0.016(5) 0.015(5) 0.000(3) 0.005(3) 0.001(3)
C5B 0.012(7) 0.011(7) 0.011(7) -0.001(3) 0.002(3) 0.002(3)
C6B 0.011(6) 0.011(6) 0.012(6) 0.000(3) 0.004(3) 0.000(3)
C7B 0.028(10) 0.027(10) 0.026(10) -0.001(3) 0.009(4) 0.000(3)
C8B 0.013(8) 0.016(8) 0.014(8) 0.001(3) 0.006(3) -0.003(3)
C9B 0.035(8) 0.035(8) 0.035(8) -0.001(3) 0.009(3) 0.001(3)
C10B 0.021(14) 0.022(14) 0.022(14) 0.002(3) 0.005(5) 0.000(3)

loop_
_atom_type_symbol
_atom_type_description
_atom_type_scat_dispersion_real
_atom_type_scat_dispersion_imag
_atom_type_scat_source
C C 0.0181 0.0091 'International Tables Vol C Tables 4.2.6.8 and 6.1.1.4'
H H 0.0000 0.0000 'International Tables Vol C Tables 4.2.6.8 and 6.1.1.4'
N N 0.0311 0.0180 'International Tables Vol C Tables 4.2.6.8 and 6.1.1.4'
O O 0.0492 0.0322 'International Tables Vol C Tables 4.2.6.8 and 6.1.1.4'

loop_
_geom_angle_atom_site_label_1
_geom_angle_atom_site_label_2
_geom_angle_atom_site_label_3
_geom_angle
_geom_angle_site_symmetry_1
_geom_angle_site_symmetry_3
_geom_angle_publ_flag
C12A O2A C13A 120.92(14) . . ?
O1A C12A O2A 125.42(18) . . ?
O1A C12A N1A 124.49(19) . . ?
O2A C12A N1A 110.01(16) . . ?
O1A C12A N1B 121.6(6) . . ?
O2A C12A N1B 105.5(6) . . ?
O2A C13A C14A 110.80(15) . . ?
O2A C13A C15A 109.94(16) . . ?
C14A C13A C15A 112.18(18) . . ?
O2A C13A C16A 102.04(15) . . ?
C14A C13A C16A 110.57(18) . . ?
C15A C13A C16A 110.86(17) . . ?
C13A C14A H14A 109.5 . . ?
C13A C14A H14B 109.5 . . ?
H14A C14A H14B 109.5 . . ?
C13A C14A H14C 109.5 . . ?
H14A C14A H14C 109.5 . . ?
H14B C14A H14C 109.5 . . ?
C13A C15A H15A 109.5 . . ?
C13A C15A H15B 109.5 . . ?
H15A C15A H15B 109.5 . . ?
C13A C15A H15C 109.5 . . ?
H15A C15A H15C 109.5 . . ?
H15B C15A H15C 109.5 . . ?
C13A C16A H16A 109.5 . . ?
C13A C16A H16B 109.5 . . ?
H16A C16A H16B 109.5 . . ?
C13A C16A H16C 109.5 . . ?
H16A C16A H16C 109.5 . . ?
H16B C16A H16C 109.5 . . ?
C12A N1A C1A 120.52(18) . . ?
C12A N1A H1N 116.9 . . ?
C1A N1A H1N 122.5 . . ?
N1A C1A C2A 112.6(2) . . ?
N1A C1A C6A 110.0(2) . . ?
C2A C1A C6A 110.7(2) . . ?
N1A C1A H1A 107.8 . . ?
C2A C1A H1A 107.8 . . ?
C6A C1A H1A 107.8 . . ?
C1A C2A C7A 112.8(2) . . ?
C1A C2A C3A 110.5(2) . . ?
C7A C2A C3A 104.9(2) . . ?
C1A C2A H2A 109.5 . . ?
C7A C2A H2A 109.5 . . ?
C3A C2A H2A 109.5 . . ?
C9A C3A C4A 107.6(2) . . ?
C9A C3A C2A 103.1(2) . . ?
C4A C3A C2A 110.7(2) . . ?
C9A C3A H3A 111.7 . . ?
C4A C3A H3A 111.7 . . ?
C2A C3A H3A 111.7 . . ?
C5A C4A C3A 108.0(2) . . ?
C5A C4A H4AA 110.1 . . ?
C3A C4A H4AA 110.1 . . ?
C5A C4A H4AB 110.1 . . ?
C3A C4A H4AB 110.1 . . ?
H4AA C4A H4AB 108.4 . . ?
C4A C5A C10A 109.9(3) . . ?
C4A C5A C6A 108.7(3) . . ?
C10A C5A C6A 113.6(4) . . ?
C4A C5A H5A 108.2 . . ?
C10A C5A H5A 108.2 . . ?
C6A C5A H5A 108.2 . . ?
C1A C6A C5A 111.3(3) . . ?
C1A C6A H6AA 109.4 . . ?
C5A C6A H6AA 109.4 . . ?
C1A C6A H6AB 109.4 . . ?
C5A C6A H6AB 109.4 . . ?
H6AA C6A H6AB 108.0 . . ?
C8A C7A C2A 104.0(2) . . ?
C8A C7A H7AA 110.9 . . ?
C2A C7A H7AA 110.9 . . ?
C8A C7A H7AB 110.9 . . ?
C2A C7A H7AB 110.9 . . ?
H7AA C7A H7AB 109.0 . . ?
C9A C8A C10A 109.8(3) . . ?
C9A C8A C7A 99.8(3) . . ?
C10A C8A C7A 112.2(4) . . ?
C9A C8A H8A 111.5 . . ?
C10A C8A H8A 111.5 . . ?
C7A C8A H8A 111.5 . . ?
C8A C9A C3A 100.9(2) . . ?
C8A C9A H9AA 111.6 . . ?
C3A C9A H9AA 111.6 . . ?
C8A C9A H9AB 111.6 . . ?
C3A C9A H9AB 111.6 . . ?
H9AA C9A H9AB 109.4 . . ?
C8A C10A C5A 113.8(3) . . ?
C8A C10A H10A 108.8 . . ?
C5A C10A H10A 108.8 . . ?
C8A C10A H10B 108.8 . . ?
C5A C10A H10B 108.8 . . ?
H10A C10A H10B 107.7 . . ?
C12A N1B C1B 120.1(11) . . ?
C12A N1B H1B 119.9 . . ?
C1B N1B H1B 119.9 . . ?
N1B C1B C2B 114.3(14) . . ?
N1B C1B C6B 108.7(13) . . ?
C2B C1B C6B 111.4(13) . . ?
N1B C1B H1C 107.4 . . ?
C2B C1B H1C 107.4 . . ?
C6B C1B H1C 107.4 . . ?
C1B C2B C3B 113.4(14) . . ?
C1B C2B C7B 111.0(15) . . ?
C3B C2B C7B 102.5(13) . . ?
C1B C2B H2B 109.9 . . ?
C3B C2B H2B 109.9 . . ?
C7B C2B H2B 109.9 . . ?
C9B C3B C4B 109.7(17) . . ?
C9B C3B C2B 106.2(14) . . ?
C4B C3B C2B 108.7(14) . . ?
C9B C3B H3B 110.7 . . ?
C4B C3B H3B 110.7 . . ?
C2B C3B H3B 110.7 . . ?
C3B C4B C5B 109.9(15) . . ?
C3B C4B H4BA 109.7 . . ?
C5B C4B H4BA 109.7 . . ?
C3B C4B H4BB 109.7 . . ?
C5B C4B H4BB 109.7 . . ?
H4BA C4B H4BB 108.2 . . ?
C6B C5B C10B 112(2) . . ?
C6B C5B C4B 111.2(16) . . ?
C10B C5B C4B 105(2) . . ?
C6B C5B H5B 109.7 . . ?
C10B C5B H5B 109.7 . . ?
C4B C5B H5B 109.7 . . ?
C5B C6B C1B 109.9(15) . . ?
C5B C6B H6BA 109.7 . . ?
C1B C6B H6BA 109.7 . . ?
C5B C6B H6BB 109.7 . . ?
C1B C6B H6BB 109.7 . . ?
H6BA C6B H6BB 108.2 . . ?
C8B C7B C2B 104.3(17) . . ?
C8B C7B H7BA 110.9 . . ?
C2B C7B H7BA 110.9 . . ?
C8B C7B H7BB 110.9 . . ?
C2B C7B H7BB 110.9 . . ?
H7BA C7B H7BB 108.9 . . ?
C7B C8B C10B 113(2) . . ?
C7B C8B C9B 99.9(17) . . ?
C10B C8B C9B 108(2) . . ?
C7B C8B H8B 111.7 . . ?
C10B C8B H8B 111.7 . . ?
C9B C8B H8B 111.7 . . ?
C3B C9B C8B 99.3(16) . . ?
C3B C9B H9B1 111.9 . . ?
C8B C9B H9B1 111.9 . . ?
C3B C9B H9B2 111.9 . . ?
C8B C9B H9B2 111.9 . . ?
H9B1 C9B H9B2 109.6 . . ?
C8B C10B C5B 116(2) . . ?
C8B C10B H10C 108.3 . . ?
C5B C10B H10C 108.3 . . ?
C8B C10B H10D 108.3 . . ?
C5B C10B H10D 108.3 . . ?
H10C C10B H10D 107.4 . . ?

loop_
_geom_bond_atom_site_label_1
_geom_bond_atom_site_label_2
_geom_bond_distance
_geom_bond_site_symmetry_2
_geom_bond_publ_flag
O1A C12A 1.217(2) . ?
O2A C12A 1.353(2) . ?
O2A C13A 1.471(2) . ?
C12A N1A 1.353(3) . ?
C12A N1B 1.414(14) . ?
C13A C14A 1.511(3) . ?
C13A C15A 1.513(3) . ?
C13A C16A 1.515(3) . ?
C14A H14A 0.9800 . ?
C14A H14B 0.9800 . ?
C14A H14C 0.9800 . ?
C15A H15A 0.9800 . ?
C15A H15B 0.9800 . ?
C15A H15C 0.9800 . ?
C16A H16A 0.9800 . ?
C16A H16B 0.9800 . ?
C16A H16C 0.9800 . ?
N1A C1A 1.464(3) . ?
N1A H1N 0.9711 . ?
C1A C2A 1.525(3) . ?
C1A C6A 1.538(3) . ?
C1A H1A 1.0000 . ?
C2A C7A 1.550(3) . ?
C2A C3A 1.566(3) . ?
C2A H2A 1.0000 . ?
C3A C9A 1.531(4) . ?
C3A C4A 1.539(4) . ?
C3A H3A 1.0000 . ?
C4A C5A 1.529(4) . ?
C4A H4AA 0.9900 . ?
C4A H4AB 0.9900 . ?
C5A C10A 1.538(6) . ?
C5A C6A 1.542(5) . ?
C5A H5A 1.0000 . ?
C6A H6AA 0.9900 . ?
C6A H6AB 0.9900 . ?
C7A C8A 1.540(5) . ?
C7A H7AA 0.9900 . ?
C7A H7AB 0.9900 . ?
C8A C9A 1.531(4) . ?
C8A C10A 1.538(6) . ?
C8A H8A 1.0000 . ?
C9A H9AA 0.9900 . ?
C9A H9AB 0.9900 . ?
C10A H10A 0.9900 . ?
C10A H10B 0.9900 . ?
N1B C1B 1.461(17) . ?
N1B H1B 0.8800 . ?
C1B C2B 1.500(17) . ?
C1B C6B 1.552(19) . ?
C1B H1C 1.0000 . ?
C2B C3B 1.564(18) . ?
C2B C7B 1.57(2) . ?
C2B H2B 1.0000 . ?
C3B C9B 1.491(19) . ?
C3B C4B 1.518(19) . ?
C3B H3B 1.0000 . ?
C4B C5B 1.57(2) . ?
C4B H4BA 0.9900 . ?
C4B H4BB 0.9900 . ?
C5B C6B 1.53(2) . ?
C5B C10B 1.55(3) . ?
C5B H5B 1.0000 . ?
C6B H6BA 0.9900 . ?
C6B H6BB 0.9900 . ?
C7B C8B 1.52(2) . ?
C7B H7BA 0.9900 . ?
C7B H7BB 0.9900 . ?
C8B C10B 1.55(3) . ?
C8B C9B 1.56(2) . ?
C8B H8B 1.0000 . ?
C9B H9B1 0.9900 . ?
C9B H9B2 0.9900 . ?
C10B H10C 0.9900 . ?
C10B H10D 0.9900 . ?

loop_
_geom_hbond_atom_site_label_D
_geom_hbond_atom_site_label_H
_geom_hbond_atom_site_label_A
_geom_hbond_distance_DH
_geom_hbond_distance_HA
_geom_hbond_distance_DA
_geom_hbond_angle_DHA
_geom_hbond_site_symmetry_A
_geom_hbond_publ_flag
N1A^a H1N^a O1A 0.97 1.99 2.948(2) 169.3 4_566 yes
N1B^b H1B^b O1A 0.88 2.33 3.067(15) 140.8 4_566 yes
